data_4325035
loop_
_publ_author_name
'Linda Tjioe'
'Anja Meininger'
'Tanmaya Joshi'
'Leone Spiccia'
'Bim Graham'

_publ_contact_author_address
;Medicinal Chemistry and Drug Action
 Monash Institute of Pharmaceutical Sciences
Monash University
Parkville
Victoria, Australia, 3052
;
_publ_contact_author_email bim.graham@monash.edu
_publ_contact_author_fax +610399039582
_publ_contact_author_name 'Bim Graham'
_publ_contact_author_phone +610399039706
_publ_section_title
;
 Efficient Plasmid DNA Cleavage by Copper(II) Complexes of
 1,4,7-Triazacyclononane Ligands Featuring Xylyl-Linked Guanidinium Groups
;
_journal_name_full 'Inorganic Chemistry'
_journal_page_first 4327
_journal_page_last 4339
_journal_paper_doi 10.1021/ic102301n
_journal_volume 50
_journal_year 2011
_chemical_formula_moiety 'C15 H27 Cl2 Cu N6, C3 H7 N O, Cl'
_chemical_formula_sum 'C18 H34 Cl3 Cu N7 O'
_chemical_formula_weight 534.41
_chemical_name_common
;
(1-[4-(1,4,7-triazacyclonon-1-yl)-ortho-xylyl]guanidine)copper(II) perchlorate
;
_chemical_name_systematic
; 
 ? 
;
_space_group_IT_number 14
_symmetry_cell_setting monoclinic
_symmetry_space_group_name_Hall '-P 2ybc'
_symmetry_space_group_name_H-M 'P 1 21/c 1'
_atom_sites_solution_hydrogens geom
_atom_sites_solution_primary direct
_atom_sites_solution_secondary difmap
_audit_creation_method SHELXL-97
_cell_angle_alpha 90.00
_cell_angle_beta 107.3150(10)
_cell_angle_gamma 90.00
_cell_formula_units_Z 4
_cell_length_a 17.9182(5)
_cell_length_b 9.5518(3)
_cell_length_c 14.7300(4)
_cell_measurement_temperature 123(2)
_cell_volume 2406.81(12)
_computing_cell_refinement 'Bruker Apex2 v2.0'
_computing_data_collection 'Bruker Apex2 v2.0'
_computing_data_reduction 'Bruker Apex2 v2.0'
_computing_molecular_graphics X-Seed
_computing_publication_material CIFTAB
_computing_structure_refinement 'SHELXL-97 (Sheldrick, 1997)'
_computing_structure_solution 'SHELXS-97 (Sheldrick, 1990)'
_diffrn_ambient_temperature 123(2)
_diffrn_measured_fraction_theta_full 0.998
_diffrn_measured_fraction_theta_max 0.998
_diffrn_measurement_device_type 'Bruker X8 Apex CCD'
_diffrn_measurement_method 'phi and omega scans'
_diffrn_radiation_monochromator graphite
_diffrn_radiation_source 'fine-focus sealed tube'
_diffrn_radiation_type MoK\a
_diffrn_radiation_wavelength 0.71073
_diffrn_reflns_av_R_equivalents 0.0500
_diffrn_reflns_av_sigmaI/netI 0.0663
_diffrn_reflns_limit_h_max 23
_diffrn_reflns_limit_h_min -23
_diffrn_reflns_limit_k_max 11
_diffrn_reflns_limit_k_min -12
_diffrn_reflns_limit_l_max 19
_diffrn_reflns_limit_l_min -13
_diffrn_reflns_number 17289
_diffrn_reflns_theta_full 27.50
_diffrn_reflns_theta_max 27.50
_diffrn_reflns_theta_min 2.58
_exptl_absorpt_coefficient_mu 1.265
_exptl_absorpt_correction_T_max 0.9394
_exptl_absorpt_correction_T_min 0.7860
_exptl_absorpt_correction_type multi-scan
_exptl_absorpt_process_details SADABS
_exptl_crystal_colour blue
_exptl_crystal_density_diffrn 1.475
_exptl_crystal_description block
_exptl_crystal_F_000 1116
_exptl_crystal_size_max 0.20
_exptl_crystal_size_mid 0.20
_exptl_crystal_size_min 0.05
_refine_diff_density_max 0.454
_refine_diff_density_min -0.550
_refine_diff_density_rms 0.087
_refine_ls_extinction_method none
_refine_ls_goodness_of_fit_ref 1.109
_refine_ls_hydrogen_treatment mixed
_refine_ls_matrix_type full
_refine_ls_number_parameters 294
_refine_ls_number_reflns 5519
_refine_ls_number_restraints 0
_refine_ls_restrained_S_all 1.109
_refine_ls_R_factor_all 0.0646
_refine_ls_R_factor_gt 0.0489
_refine_ls_shift/su_max 0.001
_refine_ls_shift/su_mean 0.000
_refine_ls_structure_factor_coef Fsqd
_refine_ls_weighting_details 'calc w=1/[\s^2^(Fo^2^)+(0.0073P)^2^+2.5842P] where P=(Fo^2^+2Fc^2^)/3'
_refine_ls_weighting_scheme calc
_refine_ls_wR_factor_gt 0.0815
_refine_ls_wR_factor_ref 0.0878
_reflns_number_gt 4525
_reflns_number_total 5519
_reflns_threshold_expression >2sigma(I)
_cod_data_source_file ic102301n_si_002_2.cif
_cod_data_source_block cutoxyg
_cod_database_code 4325035

loop_
_symmetry_equiv_pos_as_xyz
'x, y, z'
'-x, y+1/2, -z+1/2'
'-x, -y, -z'
'x, -y-1/2, z-1/2'

loop_
_atom_site_label
_atom_site_type_symbol
_atom_site_fract_x
_atom_site_fract_y
_atom_site_fract_z
_atom_site_U_iso_or_equiv
_atom_site_adp_type
_atom_site_occupancy
_atom_site_symmetry_multiplicity
_atom_site_calc_flag
_atom_site_refinement_flags
Cu1 Cu 0.42855(2) 0.22218(4) 0.22738(2) 0.01567(10) Uani 1 1 d .
Cl1 Cl 0.36823(4) 0.08311(9) 0.09969(5) 0.02397(18) Uani 1 1 d .
O1 O 0.19256(14) 0.9858(2) 0.40644(16) 0.0327(6) Uani 1 1 d .
N1 N 0.48704(15) 0.3134(3) 0.35310(17) 0.0181(6) Uani 1 1 d .
C1 C 0.49786(18) 0.1988(3) 0.42325(19) 0.0217(7) Uani 1 1 d .
H1A H 0.5199 0.2364 0.4884 0.026 Uiso 1 1 calc R
H1B H 0.5348 0.1287 0.4121 0.026 Uiso 1 1 calc R
Cl2 Cl 0.51347(5) 0.32622(8) 0.16147(5) 0.02485(18) Uani 1 1 d .
N2 N 0.37722(15) 0.1107(3) 0.31054(17) 0.0171(5) Uani 1 1 d .
C2 C 0.41957(18) 0.1307(3) 0.41335(19) 0.0204(7) Uani 1 1 d .
H2A H 0.4275 0.0390 0.4462 0.025 Uiso 1 1 calc R
H2B H 0.3883 0.1906 0.4431 0.025 Uiso 1 1 calc R
Cl3 Cl 0.02855(5) 0.41608(9) -0.31380(5) 0.0305(2) Uani 1 1 d .
N3 N 0.33594(14) 0.3816(2) 0.23342(15) 0.0153(5) Uani 1 1 d .
C3 C 0.29431(17) 0.1542(3) 0.2824(2) 0.0199(7) Uani 1 1 d .
H3A H 0.2679 0.1108 0.3256 0.024 Uiso 1 1 calc R
H3B H 0.2678 0.1215 0.2170 0.024 Uiso 1 1 calc R
N4 N 0.11450(16) 0.3280(3) -0.01418(18) 0.0216(6) Uani 1 1 d .
C4 C 0.28814(17) 0.3125(3) 0.2868(2) 0.0171(6) Uani 1 1 d .
H4A H 0.2328 0.3409 0.2597 0.021 Uiso 1 1 calc R
H4B H 0.3060 0.3434 0.3540 0.021 Uiso 1 1 calc R
N5 N 0.08752(18) 0.1893(3) -0.14822(18) 0.0247(6) Uani 1 1 d .
C5 C 0.38593(17) 0.4931(3) 0.28764(19) 0.0180(6) Uani 1 1 d .
H5A H 0.3529 0.5637 0.3066 0.022 Uiso 1 1 calc R
H5B H 0.4131 0.5401 0.2466 0.022 Uiso 1 1 calc R
N6 N 0.07381(17) 0.1003(3) -0.00949(19) 0.0226(6) Uani 1 1 d .
C6 C 0.44594(18) 0.4376(3) 0.37569(19) 0.0199(7) Uani 1 1 d .
H6A H 0.4845 0.5119 0.4033 0.024 Uiso 1 1 calc R
H6B H 0.4197 0.4116 0.4237 0.024 Uiso 1 1 calc R
N7 N 0.22045(15) 0.7554(3) 0.40199(18) 0.0228(6) Uani 1 1 d .
C7 C 0.29048(17) 0.4248(3) 0.13563(19) 0.0174(6) Uani 1 1 d .
H7A H 0.2647 0.3411 0.1003 0.021 Uiso 1 1 calc R
H7B H 0.3272 0.4613 0.1028 0.021 Uiso 1 1 calc R
C8 C 0.22851(18) 0.5355(3) 0.13143(19) 0.0185(6) Uani 1 1 d .
C9 C 0.2511(2) 0.6744(3) 0.1475(2) 0.0248(7) Uani 1 1 d .
H9 H 0.3044 0.6988 0.1578 0.030 Uiso 1 1 calc R
C10 C 0.1975(2) 0.7783(3) 0.1488(2) 0.0300(8) Uani 1 1 d .
H10 H 0.2141 0.8728 0.1603 0.036 Uiso 1 1 calc R
C11 C 0.1200(2) 0.7440(4) 0.1336(2) 0.0343(9) Uani 1 1 d .
H11 H 0.0832 0.8143 0.1359 0.041 Uiso 1 1 calc R
C12 C 0.0963(2) 0.6064(4) 0.1148(2) 0.0300(8) Uani 1 1 d .
H12 H 0.0427 0.5831 0.1033 0.036 Uiso 1 1 calc R
C13 C 0.14952(18) 0.5015(3) 0.1123(2) 0.0215(7) Uani 1 1 d .
C14 C 0.11860(18) 0.3556(3) 0.0846(2) 0.0226(7) Uani 1 1 d .
H14A H 0.1534 0.2862 0.1265 0.027 Uiso 1 1 calc R
H14B H 0.0659 0.3463 0.0926 0.027 Uiso 1 1 calc R
C15 C 0.09118(17) 0.2068(3) -0.0567(2) 0.0195(6) Uani 1 1 d .
C16 C 0.1715(2) 0.8627(4) 0.3909(2) 0.0268(8) Uani 1 1 d .
H16 H 0.1170 0.8436 0.3696 0.032 Uiso 1 1 calc R
C17 C 0.1932(2) 0.6128(4) 0.3800(3) 0.0338(8) Uani 1 1 d .
H17A H 0.1359 0.6112 0.3610 0.051 Uiso 1 1 calc R
H17B H 0.2140 0.5538 0.4362 0.051 Uiso 1 1 calc R
H17C H 0.2112 0.5773 0.3277 0.051 Uiso 1 1 calc R
C18 C 0.30404(19) 0.7773(4) 0.4333(2) 0.0326(8) Uani 1 1 d .
H18A H 0.3240 0.7761 0.3781 0.049 Uiso 1 1 calc R
H18B H 0.3291 0.7026 0.4774 0.049 Uiso 1 1 calc R
H18C H 0.3157 0.8680 0.4654 0.049 Uiso 1 1 calc R
H5BN H 0.081(2) 0.257(4) -0.179(2) 0.039 Uiso 1 1 d .
H2N H 0.381(2) 0.024(4) 0.295(2) 0.039 Uiso 1 1 d .
H6AN H 0.053(2) 0.026(4) -0.042(2) 0.039 Uiso 1 1 d .
H5AN H 0.062(2) 0.117(4) -0.177(2) 0.039 Uiso 1 1 d .
H6BN H 0.072(2) 0.106(4) 0.045(3) 0.039 Uiso 1 1 d .
H1N H 0.527(2) 0.337(4) 0.348(3) 0.039 Uiso 1 1 d .
H4N H 0.130(2) 0.379(4) -0.042(2) 0.039 Uiso 1 1 d .

loop_
_atom_site_aniso_label
_atom_site_aniso_U_11
_atom_site_aniso_U_22
_atom_site_aniso_U_33
_atom_site_aniso_U_23
_atom_site_aniso_U_13
_atom_site_aniso_U_12
Cu1 0.01715(19) 0.0176(2) 0.01260(17) -0.00031(14) 0.00498(14) 0.00130(15)
Cl1 0.0225(4) 0.0290(4) 0.0194(3) -0.0073(3) 0.0049(3) -0.0002(3)
O1 0.0457(16) 0.0225(13) 0.0359(13) 0.0019(11) 0.0213(12) 0.0038(11)
N1 0.0176(13) 0.0226(15) 0.0144(11) 0.0024(11) 0.0054(11) -0.0012(11)
C1 0.0253(17) 0.0252(18) 0.0130(13) 0.0021(13) 0.0031(13) 0.0020(14)
Cl2 0.0326(4) 0.0260(4) 0.0201(3) -0.0031(3) 0.0141(3) -0.0072(3)
N2 0.0190(13) 0.0156(13) 0.0162(12) -0.0002(11) 0.0043(10) 0.0009(11)
C2 0.0264(17) 0.0216(17) 0.0134(13) 0.0046(12) 0.0061(13) 0.0025(14)
Cl3 0.0408(5) 0.0270(5) 0.0249(4) 0.0089(3) 0.0120(4) 0.0106(4)
N3 0.0185(13) 0.0131(13) 0.0142(11) 0.0009(10) 0.0049(10) -0.0019(10)
C3 0.0198(16) 0.0199(16) 0.0218(15) 0.0029(13) 0.0090(13) -0.0011(13)
N4 0.0239(15) 0.0190(15) 0.0213(13) 0.0018(11) 0.0057(11) -0.0045(12)
C4 0.0148(15) 0.0213(16) 0.0164(13) 0.0019(12) 0.0065(12) -0.0005(12)
N5 0.0373(17) 0.0184(15) 0.0178(13) 0.0011(11) 0.0073(13) -0.0014(13)
C5 0.0175(15) 0.0178(16) 0.0194(14) -0.0029(12) 0.0063(12) -0.0029(13)
N6 0.0327(16) 0.0171(14) 0.0182(13) -0.0030(12) 0.0080(12) -0.0060(12)
C6 0.0228(16) 0.0207(17) 0.0165(14) -0.0036(13) 0.0067(13) -0.0026(13)
N7 0.0253(15) 0.0190(14) 0.0261(13) -0.0038(11) 0.0105(12) -0.0025(11)
C7 0.0199(16) 0.0176(16) 0.0141(13) -0.0008(12) 0.0042(12) -0.0001(13)
C8 0.0229(17) 0.0159(16) 0.0152(14) 0.0014(12) 0.0033(12) 0.0023(13)
C9 0.0275(18) 0.0204(17) 0.0228(15) -0.0017(14) 0.0020(14) -0.0032(14)
C10 0.037(2) 0.0141(17) 0.0329(18) -0.0018(14) 0.0013(16) 0.0023(15)
C11 0.030(2) 0.027(2) 0.041(2) -0.0041(16) 0.0025(17) 0.0140(16)
C12 0.0225(18) 0.030(2) 0.0329(18) -0.0031(16) 0.0015(15) 0.0034(15)
C13 0.0228(17) 0.0178(16) 0.0217(15) -0.0023(13) 0.0031(13) 0.0006(13)
C14 0.0206(17) 0.0251(18) 0.0220(15) -0.0003(14) 0.0064(13) -0.0017(14)
C15 0.0168(15) 0.0172(16) 0.0229(15) 0.0020(13) 0.0034(13) 0.0033(13)
C16 0.0275(18) 0.032(2) 0.0230(16) 0.0014(15) 0.0109(14) 0.0033(16)
C17 0.032(2) 0.0227(19) 0.047(2) -0.0080(16) 0.0127(17) -0.0042(15)
C18 0.0255(19) 0.029(2) 0.043(2) -0.0068(17) 0.0099(16) -0.0028(16)

loop_
_atom_type_symbol
_atom_type_description
_atom_type_scat_dispersion_real
_atom_type_scat_dispersion_imag
_atom_type_scat_source
C C 0.0033 0.0016 'International Tables Vol C Tables 4.2.6.8 and 6.1.1.4'
H H 0.0000 0.0000 'International Tables Vol C Tables 4.2.6.8 and 6.1.1.4'
N N 0.0061 0.0033 'International Tables Vol C Tables 4.2.6.8 and 6.1.1.4'
O O 0.0106 0.0060 'International Tables Vol C Tables 4.2.6.8 and 6.1.1.4'
Cl Cl 0.1484 0.1585 'International Tables Vol C Tables 4.2.6.8 and 6.1.1.4'
Cu Cu 0.3201 1.2651 'International Tables Vol C Tables 4.2.6.8 and 6.1.1.4'

loop_
_geom_angle_atom_site_label_1
_geom_angle_atom_site_label_2
_geom_angle_atom_site_label_3
_geom_angle
N1 Cu1 N2 83.05(10)
N1 Cu1 Cl2 88.42(7)
N2 Cu1 Cl2 165.61(7)
N1 Cu1 N3 82.04(9)
N2 Cu1 N3 82.02(9)
Cl2 Cu1 N3 108.33(6)
N1 Cu1 Cl1 169.99(8)
N2 Cu1 Cl1 90.20(7)
Cl2 Cu1 Cl1 96.63(3)
N3 Cu1 Cl1 104.40(6)
C1 N1 C6 113.9(2)
C1 N1 Cu1 104.12(18)
C6 N1 Cu1 113.02(18)
N1 C1 C2 109.0(2)
C3 N2 C2 114.4(2)
C3 N2 Cu1 106.30(18)
C2 N2 Cu1 111.07(18)
N2 C2 C1 109.3(2)
C5 N3 C4 113.0(2)
C5 N3 C7 113.3(2)
C4 N3 C7 113.7(2)
C5 N3 Cu1 99.98(17)
C4 N3 Cu1 105.50(17)
C7 N3 Cu1 110.13(16)
N2 C3 C4 110.4(2)
C15 N4 C14 123.0(3)
N3 C4 C3 111.1(2)
N3 C5 C6 112.1(2)
N1 C6 C5 111.2(2)
C16 N7 C18 120.8(3)
C16 N7 C17 122.1(3)
C18 N7 C17 117.1(3)
N3 C7 C8 114.6(2)
C9 C8 C13 118.9(3)
C9 C8 C7 119.0(3)
C13 C8 C7 122.0(3)
C10 C9 C8 121.3(3)
C11 C10 C9 119.8(3)
C10 C11 C12 119.5(3)
C11 C12 C13 121.1(3)
C12 C13 C8 119.3(3)
C12 C13 C14 118.2(3)
C8 C13 C14 122.5(3)
N4 C14 C13 110.0(3)
N6 C15 N4 121.0(3)
N6 C15 N5 119.0(3)
N4 C15 N5 119.9(3)
O1 C16 N7 124.0(3)

loop_
_geom_bond_atom_site_label_1
_geom_bond_atom_site_label_2
_geom_bond_distance
Cu1 N1 2.033(2)
Cu1 N2 2.037(2)
Cu1 Cl2 2.2637(8)
Cu1 N3 2.273(2)
Cu1 Cl1 2.2936(8)
O1 C16 1.236(4)
N1 C1 1.478(4)
N1 C6 1.485(4)
C1 C2 1.514(4)
N2 C3 1.478(4)
N2 C2 1.491(3)
N3 C5 1.466(4)
N3 C4 1.479(3)
N3 C7 1.487(3)
C3 C4 1.519(4)
N4 C15 1.323(4)
N4 C14 1.458(4)
N5 C15 1.341(4)
C5 C6 1.513(4)
N6 C15 1.320(4)
N7 C16 1.327(4)
N7 C18 1.445(4)
N7 C17 1.450(4)
C7 C8 1.521(4)
C8 C9 1.387(4)
C8 C13 1.397(4)
C9 C10 1.385(4)
C10 C11 1.378(5)
C11 C12 1.384(5)
C12 C13 1.391(4)
C13 C14 1.511(4)

loop_
_geom_hbond_atom_site_label_D
_geom_hbond_atom_site_label_H
_geom_hbond_atom_site_label_A
_geom_hbond_distance_DH
_geom_hbond_distance_HA
_geom_hbond_distance_DA
_geom_hbond_angle_DHA
_geom_hbond_site_symmetry_A
N2 H2N Cl2 0.86(4) 2.62(4) 3.303(3) 137(3) 2_645
N4 H4N O1 0.74(4) 2.00(4) 2.731(3) 168(4) 4_575
N6 H6AN Cl3 0.87(4) 2.43(4) 3.224(3) 151(3) 2_544
N6 H6BN Cl3 0.82(4) 2.44(4) 3.222(3) 162(3) 4_566
N5 H5BN Cl3 0.78(4) 2.46(4) 3.197(3) 160(4) .
N5 H5AN Cl3 0.87(4) 2.48(4) 3.280(3) 152(3) 2_544
